data_7201822
loop_
_publ_author_name
'Westcott, Aleema'
'Fisher, Julie'
'Harding, Lindsay P.'
'Hardie, Michaele J.'

_publ_section_title
;
 Flattened trigonal bipyramidal coordination assembly with trans
 geometry
;
_journal_issue 3
_journal_name_full CrystEngComm
_journal_page_first 276
_journal_paper_doi 10.1039/b716733b
_journal_volume 10
_journal_year 2008
_chemical_formula_sum 'C66 H66 N12 O18 Pd3'
_chemical_formula_weight 1634.50
_chemical_name_common
;
hexaacetobis(N,N_,N__-tris(6-methyl-2-pyridyl) benzene-1,3,5-
tricarboxamide)dipalladium(ii)
;
_chemical_name_systematic
;
hexaacetobis{N,N_,N__-tris(6-methyl-2-pyridyl)
benzene-1,3,5-tricarboxamide}dipalladium(II)
;
_space_group_IT_number 163
_symmetry_cell_setting trigonal
_symmetry_space_group_name_Hall '-P 3 2c'
_symmetry_space_group_name_H-M 'P -3 1 c'
_atom_sites_solution_hydrogens geom
_atom_sites_solution_primary direct
_atom_sites_solution_secondary difmap
_audit_creation_method SHELXL-97
_cell_angle_alpha 90.00
_cell_angle_beta 90.00
_cell_angle_gamma 120.00
_cell_formula_units_Z 4
_cell_length_a 22.6400(11)
_cell_length_b 22.6400(11)
_cell_length_c 19.219(3)
_cell_measurement_temperature 150(2)
_cell_volume 8531.3(15)
_computing_cell_refinement 'APEXII (Bruker, 2004)'
_computing_data_collection 'APEXII (Bruker, 2004)'
_computing_data_reduction 'APEXII (Bruker, 2004)'
_computing_molecular_graphics 'XSeed (Barbour, 2001)'
_computing_structure_refinement 'SHELXL-97 (Sheldrick, 1997)'
_computing_structure_solution 'SHELXS-97 (Sheldrick, 1990)'
_diffrn_ambient_temperature 150(2)
_diffrn_measured_fraction_theta_full 0.996
_diffrn_measured_fraction_theta_max 0.996
_diffrn_measurement_device_type 'Bruker Apex II CCD'
_diffrn_measurement_method 'omega and phi scans'
_diffrn_radiation_monochromator graphite
_diffrn_radiation_source 'rotating anode'
_diffrn_radiation_type MoK\a
_diffrn_radiation_wavelength 0.71073
_diffrn_reflns_av_R_equivalents 0.1100
_diffrn_reflns_av_sigmaI/netI 0.0527
_diffrn_reflns_limit_h_max 23
_diffrn_reflns_limit_h_min -25
_diffrn_reflns_limit_k_max 25
_diffrn_reflns_limit_k_min -24
_diffrn_reflns_limit_l_max 21
_diffrn_reflns_limit_l_min -21
_diffrn_reflns_number 62587
_diffrn_reflns_theta_full 23.25
_diffrn_reflns_theta_max 23.25
_diffrn_reflns_theta_min 2.08
_exptl_absorpt_coefficient_mu 0.689
_exptl_absorpt_correction_T_max 0.9037
_exptl_absorpt_correction_T_min 0.8199
_exptl_absorpt_correction_type multi-scan
_exptl_absorpt_process_details SADABS
_exptl_crystal_colour 'pale yellow'
_exptl_crystal_density_diffrn 1.273
_exptl_crystal_density_method 'not measured'
_exptl_crystal_description block
_exptl_crystal_F_000 3312
_exptl_crystal_size_max 0.30
_exptl_crystal_size_mid 0.26
_exptl_crystal_size_min 0.15
_refine_diff_density_max 1.192
_refine_diff_density_min -0.479
_refine_diff_density_rms 0.147
_refine_ls_extinction_method none
_refine_ls_goodness_of_fit_ref 1.142
_refine_ls_hydrogen_treatment noref
_refine_ls_matrix_type full
_refine_ls_number_parameters 302
_refine_ls_number_reflns 4080
_refine_ls_number_restraints 0
_refine_ls_restrained_S_all 1.142
_refine_ls_R_factor_all 0.1866
_refine_ls_R_factor_gt 0.1046
_refine_ls_shift/su_max 0.002
_refine_ls_shift/su_mean 0.000
_refine_ls_structure_factor_coef Fsqd
_refine_ls_weighting_details 'calc w=1/[\s^2^(Fo^2^)+(0.1097P)^2^+120.1340P] where P=(Fo^2^+2Fc^2^)/3'
_refine_ls_weighting_scheme calc
_refine_ls_wR_factor_gt 0.2704
_refine_ls_wR_factor_ref 0.3427
_reflns_number_gt 2224
_reflns_number_total 4080
_reflns_threshold_expression >2sigma(I)
_cod_data_source_file b716733b.txt
_cod_data_source_block complex1a
_cod_depositor_comments
;
The following automatic conversions were performed:
'_symmetry_cell_setting' value 'Trigonal' changed to 'trigonal' according
to '/home/saulius/struct/CIF-dictionaries/cif_core.dic' dictionary named
'cif_core.dic' version 2.4.1 from 2010-06-29.

Automatic conversion script
Id: cif_fix_enum 1527 2010-12-29 10:47:43Z saulius 

2018-11-18
Z value and formula fixed to values more according to usual
chemical conventions.                 miguel
;
_cod_original_formula_sum 'C88 H88 N16 O24 Pd4'
_cod_original_formula_weight 2179.34
_cod_original_formula_units_Z 3
_cod_original_cell_volume 8531.2(15)
_cod_original_sg_symbol_H-M P-31c
_cod_database_code 7201822

loop_
_symmetry_equiv_pos_as_xyz
'x, y, z'
'-y, x-y, z'
'-x+y, -x, z'
'-y, -x, -z+1/2'
'-x+y, y, -z+1/2'
'x, x-y, -z+1/2'
'-x, -y, -z'
'y, -x+y, -z'
'x-y, x, -z'
'y, x, z-1/2'
'x-y, -y, z-1/2'
'-x, -x+y, z-1/2'

loop_
_atom_site_label
_atom_site_type_symbol
_atom_site_fract_x
_atom_site_fract_y
_atom_site_fract_z
_atom_site_U_iso_or_equiv
_atom_site_adp_type
_atom_site_occupancy
_atom_site_symmetry_multiplicity
_atom_site_calc_flag
_atom_site_refinement_flags
_atom_site_disorder_assembly
_atom_site_disorder_group
Pd1 Pd 0.88520(7) 0.27177(7) 0.44900(7) 0.0825(6) Uani 1 1 d . . .
O1 O 0.6478(5) 0.1643(6) 0.3307(7) 0.092(4) Uani 1 1 d . . .
N1 N 0.8355(7) 0.1931(7) 0.3808(7) 0.079(4) Uani 1 1 d . . .
C1 C 0.8564(9) 0.1463(10) 0.3709(10) 0.080(5) Uani 1 1 d . . .
O2 O 0.8455(8) 0.4658(8) 0.5462(9) 0.127(5) Uani 1 1 d . . .
N2 N 0.7614(6) 0.2349(6) 0.3501(7) 0.070(3) Uani 1 1 d . . .
H2 H 0.7935 0.2768 0.3603 0.084 Uiso 1 1 calc R . .
C2 C 0.8240(11) 0.0921(10) 0.3292(10) 0.095(6) Uani 1 1 d . . .
H2A H 0.8398 0.0604 0.3251 0.114 Uiso 1 1 calc R . .
O3 O 0.9569(6) 0.3234(7) 0.3738(7) 0.095(4) Uani 1 1 d . . .
N3 N 0.9397(8) 0.3499(8) 0.5150(8) 0.090(4) Uani 1 1 d . . .
C3 C 0.7674(10) 0.0822(9) 0.2919(10) 0.092(5) Uani 1 1 d . . .
H3 H 0.7440 0.0434 0.2627 0.110 Uiso 1 1 calc R . .
O4 O 0.8910(7) 0.3654(6) 0.3431(7) 0.098(4) Uani 1 1 d . . .
N4 N 0.8472(8) 0.3670(7) 0.5285(7) 0.085(4) Uani 1 1 d . . .
H4 H 0.8218 0.3240 0.5164 0.102 Uiso 1 1 calc R . .
C4 C 0.7451(8) 0.1285(7) 0.2970(9) 0.072(4) Uani 1 1 d . . .
H4A H 0.7078 0.1238 0.2701 0.086 Uiso 1 1 calc R . .
O5 O 0.8125(6) 0.2268(7) 0.5200(7) 0.095(4) Uani 1 1 d . . .
C5 C 0.7797(8) 0.1829(8) 0.3435(9) 0.068(4) Uani 1 1 d . . .
O6 O 0.8741(10) 0.1880(11) 0.5761(10) 0.156(7) Uani 1 1 d . . .
C6 C 0.9192(11) 0.1610(12) 0.4127(12) 0.127(8) Uani 1 1 d . . .
H6A H 0.9252 0.1210 0.4115 0.190 Uiso 1 1 calc R . .
H6B H 0.9136 0.1711 0.4610 0.190 Uiso 1 1 calc R . .
H6C H 0.9595 0.2003 0.3925 0.190 Uiso 1 1 calc R . .
C7 C 0.6957(9) 0.2219(9) 0.3410(8) 0.068(4) Uani 1 1 d . . .
C8 C 0.6833(7) 0.2819(8) 0.3439(8) 0.063(4) Uani 1 1 d . . .
C9 C 0.6154(8) 0.2659(8) 0.3433(7) 0.065(4) Uani 1 1 d . . .
H9 H 0.5802 0.2195 0.3425 0.078 Uiso 1 1 calc R . .
C10 C 1.0083(10) 0.3679(11) 0.5290(10) 0.093(6) Uani 1 1 d . . .
C11 C 1.0485(11) 0.4253(11) 0.5638(11) 0.105(7) Uani 1 1 d . . .
H11 H 1.0941 0.4364 0.5733 0.126 Uiso 1 1 calc R . .
C12 C 1.0273(11) 0.4684(10) 0.5862(11) 0.105(7) Uani 1 1 d . . .
H12 H 1.0578 0.5096 0.6093 0.126 Uiso 1 1 calc R . .
C13 C 0.9606(11) 0.4512(10) 0.5746(11) 0.104(6) Uani 1 1 d . . .
H13 H 0.9443 0.4801 0.5909 0.125 Uiso 1 1 calc R . .
C14 C 0.9176(9) 0.3924(9) 0.5395(10) 0.085(5) Uani 1 1 d . . .
C15 C 1.0279(9) 0.3169(10) 0.5074(11) 0.103(6) Uani 1 1 d . . .
H15A H 1.0766 0.3353 0.5161 0.155 Uiso 1 1 calc R . .
H15B H 1.0185 0.3071 0.4577 0.155 Uiso 1 1 calc R . .
H15C H 1.0014 0.2749 0.5342 0.155 Uiso 1 1 calc R . .
C16 C 0.8166(11) 0.4040(13) 0.5353(11) 0.104(6) Uani 1 1 d . . .
C17 C 0.7387(9) 0.3652(10) 0.5304(9) 0.081(5) Uani 1 1 d . . .
C18 C 0.7002(10) 0.2953(9) 0.5306(8) 0.080(5) Uani 1 1 d . . .
H18 H 0.7222 0.2690 0.5309 0.096 Uiso 1 1 calc R . .
C19 C 0.9449(9) 0.3621(10) 0.3400(10) 0.085(5) Uani 1 1 d . . .
C20 C 0.9959(10) 0.4081(11) 0.2845(11) 0.117(7) Uani 1 1 d . . .
H20A H 1.0424 0.4228 0.3002 0.176 Uiso 1 1 calc R . .
H20B H 0.9908 0.4481 0.2771 0.176 Uiso 1 1 calc R . .
H20C H 0.9871 0.3827 0.2408 0.176 Uiso 1 1 calc R . .
C21 C 0.8249(13) 0.1967(12) 0.5725(12) 0.111(7) Uani 1 1 d . . .
C22 C 0.7651(13) 0.1683(13) 0.6276(13) 0.145(9) Uani 1 1 d . . .
H22A H 0.7267 0.1256 0.6105 0.218 Uiso 1 1 calc R . .
H22B H 0.7504 0.2019 0.6348 0.218 Uiso 1 1 calc R . .
H22C H 0.7813 0.1599 0.6718 0.218 Uiso 1 1 calc R . .

loop_
_atom_site_aniso_label
_atom_site_aniso_U_11
_atom_site_aniso_U_22
_atom_site_aniso_U_33
_atom_site_aniso_U_23
_atom_site_aniso_U_13
_atom_site_aniso_U_12
Pd1 0.0723(10) 0.0921(11) 0.0845(10) -0.0067(8) -0.0181(7) 0.0421(8)
O1 0.047(6) 0.053(7) 0.168(12) 0.014(7) 0.004(7) 0.017(6)
N1 0.072(9) 0.089(10) 0.076(9) 0.001(7) -0.019(7) 0.040(8)
C1 0.068(11) 0.086(12) 0.103(14) -0.003(11) -0.012(10) 0.053(10)
O2 0.102(11) 0.094(11) 0.188(16) 0.001(11) -0.010(10) 0.051(9)
N2 0.059(8) 0.044(7) 0.103(10) -0.009(7) -0.015(7) 0.023(6)
C2 0.108(16) 0.090(14) 0.109(15) -0.007(12) -0.005(13) 0.066(13)
O3 0.076(8) 0.109(10) 0.099(9) -0.008(8) -0.023(7) 0.046(8)
N3 0.093(11) 0.107(12) 0.088(10) -0.001(9) -0.023(8) 0.063(10)
C3 0.082(13) 0.070(12) 0.123(16) 0.003(11) -0.010(11) 0.038(11)
O4 0.087(9) 0.070(8) 0.126(11) -0.003(7) -0.023(8) 0.031(7)
N4 0.088(11) 0.073(10) 0.101(11) -0.025(8) -0.017(8) 0.046(9)
C4 0.053(9) 0.045(9) 0.111(13) 0.000(9) -0.004(9) 0.020(7)
O5 0.100(9) 0.095(9) 0.079(8) -0.009(7) -0.019(7) 0.040(8)
C5 0.054(9) 0.054(9) 0.090(12) 0.010(8) 0.004(8) 0.022(8)
O6 0.126(14) 0.20(2) 0.165(16) 0.044(14) 0.001(12) 0.104(14)
C6 0.127(18) 0.15(2) 0.15(2) -0.051(17) -0.050(16) 0.111(17)
C7 0.069(11) 0.066(11) 0.079(11) -0.001(8) -0.007(8) 0.040(10)
C8 0.046(9) 0.065(10) 0.069(10) 0.003(8) -0.003(7) 0.021(8)
C9 0.071(11) 0.065(10) 0.069(10) 0.009(8) 0.007(8) 0.042(9)
C10 0.083(13) 0.104(15) 0.091(13) 0.013(11) -0.031(11) 0.046(12)
C11 0.098(15) 0.104(16) 0.118(17) -0.023(13) -0.055(13) 0.054(14)
C12 0.096(15) 0.082(13) 0.138(18) -0.006(12) -0.056(13) 0.046(12)
C13 0.108(16) 0.083(14) 0.122(16) -0.005(12) -0.036(13) 0.049(13)
C14 0.062(11) 0.070(12) 0.097(13) 0.014(10) -0.020(10) 0.015(10)
C15 0.068(12) 0.106(15) 0.136(17) -0.014(13) -0.043(11) 0.043(11)
C16 0.097(16) 0.093(16) 0.113(17) -0.008(13) -0.012(12) 0.042(14)
C17 0.069(11) 0.097(15) 0.071(11) 0.008(10) -0.004(9) 0.038(12)
C18 0.098(14) 0.077(13) 0.065(11) 0.010(9) 0.000(9) 0.043(11)
C19 0.059(11) 0.096(15) 0.089(14) -0.022(11) -0.027(10) 0.031(11)
C20 0.087(14) 0.112(17) 0.124(17) 0.029(14) 0.007(13) 0.029(13)
C21 0.108(18) 0.109(17) 0.089(16) -0.011(13) -0.002(14) 0.033(15)
C22 0.14(2) 0.15(2) 0.13(2) 0.049(17) 0.037(17) 0.064(18)

loop_
_atom_type_symbol
_atom_type_description
_atom_type_scat_dispersion_real
_atom_type_scat_dispersion_imag
_atom_type_scat_source
C C 0.0033 0.0016 'International Tables Vol C Tables 4.2.6.8 and 6.1.1.4'
H H 0.0000 0.0000 'International Tables Vol C Tables 4.2.6.8 and 6.1.1.4'
N N 0.0061 0.0033 'International Tables Vol C Tables 4.2.6.8 and 6.1.1.4'
O O 0.0106 0.0060 'International Tables Vol C Tables 4.2.6.8 and 6.1.1.4'
Pd Pd -0.9988 1.0072 'International Tables Vol C Tables 4.2.6.8 and 6.1.1.4'

loop_
_geom_angle_atom_site_label_1
_geom_angle_atom_site_label_2
_geom_angle_atom_site_label_3
_geom_angle
_geom_angle_site_symmetry_1
_geom_angle_site_symmetry_3
_geom_angle_publ_flag
O5 Pd1 N3 90.2(6) . . ?
O5 Pd1 N1 92.3(5) . . ?
N3 Pd1 N1 176.6(6) . . ?
O5 Pd1 O3 175.1(6) . . ?
N3 Pd1 O3 88.9(6) . . ?
N1 Pd1 O3 88.8(5) . . ?
C5 N1 C1 116.3(14) . . ?
C5 N1 Pd1 122.9(11) . . ?
C1 N1 Pd1 120.8(11) . . ?
C2 C1 N1 123.4(16) . . ?
C2 C1 C6 122.7(17) . . ?
N1 C1 C6 113.9(16) . . ?
C7 N2 C5 122.5(12) . . ?
C1 C2 C3 119.7(17) . . ?
C19 O3 Pd1 112.7(13) . . ?
C14 N3 C10 117.6(16) . . ?
C14 N3 Pd1 123.6(11) . . ?
C10 N3 Pd1 118.2(14) . . ?
C4 C3 C2 120.2(18) . . ?
C16 N4 C14 124.4(17) . . ?
C3 C4 C5 117.3(16) . . ?
C21 O5 Pd1 116.9(14) . . ?
N1 C5 C4 123.0(14) . . ?
N1 C5 N2 115.9(14) . . ?
C4 C5 N2 120.9(14) . . ?
O1 C7 N2 122.4(14) . . ?
O1 C7 C8 119.8(14) . . ?
N2 C7 C8 117.9(14) . . ?
C9 C8 C9 119.2(16) 2_655 . ?
C9 C8 C7 124.5(14) 2_655 . ?
C9 C8 C7 116.2(14) . . ?
C8 C9 C8 120.8(17) 3_665 . ?
C11 C10 N3 119(2) . . ?
C11 C10 C15 124.9(18) . . ?
N3 C10 C15 115.6(17) . . ?
C10 C11 C12 123(2) . . ?
C11 C12 C13 119(2) . . ?
C14 C13 C12 120(2) . . ?
N3 C14 C13 121.3(18) . . ?
N3 C14 N4 113.4(16) . . ?
C13 C14 N4 125(2) . . ?
O2 C16 N4 126(2) . . ?
O2 C16 C17 118(2) . . ?
N4 C16 C17 116(2) . . ?
C18 C17 C18 119.2(19) . 2_655 ?
C18 C17 C16 123.2(19) . . ?
C18 C17 C16 117.5(19) 2_655 . ?
C17 C18 C17 120.8(19) . 3_665 ?
O3 C19 O4 125.8(19) . . ?
O3 C19 C20 119.6(19) . . ?
O4 C19 C20 115(2) . . ?
O6 C21 O5 125(2) . . ?
O6 C21 C22 124(2) . . ?
O5 C21 C22 111(2) . . ?

loop_
_geom_bond_atom_site_label_1
_geom_bond_atom_site_label_2
_geom_bond_distance
_geom_bond_site_symmetry_2
_geom_bond_publ_flag
Pd1 O5 1.983(13) . ?
Pd1 N3 2.019(16) . ?
Pd1 N1 2.037(14) . ?
Pd1 O3 2.048(13) . ?
O1 C7 1.226(18) . ?
N1 C5 1.369(19) . ?
N1 C1 1.37(2) . ?
C1 C2 1.34(2) . ?
C1 C6 1.52(2) . ?
O2 C16 1.23(2) . ?
N2 C7 1.374(19) . ?
N2 C5 1.436(18) . ?
C2 C3 1.39(2) . ?
O3 C19 1.22(2) . ?
N3 C14 1.37(2) . ?
N3 C10 1.42(2) . ?
C3 C4 1.38(2) . ?
O4 C19 1.26(2) . ?
N4 C16 1.33(2) . ?
N4 C14 1.41(2) . ?
C4 C5 1.40(2) . ?
O5 C21 1.32(3) . ?
O6 C21 1.23(3) . ?
C7 C8 1.52(2) . ?
C8 C9 1.380(19) 2_655 ?
C8 C9 1.391(19) . ?
C9 C8 1.380(19) 3_665 ?
C10 C11 1.33(3) . ?
C10 C15 1.49(3) . ?
C11 C12 1.36(3) . ?
C12 C13 1.38(3) . ?
C13 C14 1.37(2) . ?
C16 C17 1.53(3) . ?
C17 C18 1.37(2) . ?
C17 C18 1.45(2) 2_655 ?
C18 C17 1.45(2) 3_665 ?
C19 C20 1.53(3) . ?
C21 C22 1.58(3) . ?
